data_7113454
loop_
_publ_author_name
'Yin, Zhenming'
'Jiang, Ling'
'He, Jiaqi'
'Cheng, Jin-Pei'

_publ_section_title
;
 The first observation of nitrogen--carbonyl bonding: self-assembly of
 N-oxalyl 2,4-dinitroanilide assisted by a weak N&#x22EF;O=C interaction
;
_journal_coden_ASTM CHCOFS
_journal_issue 18
_journal_name_full
;
 Chemical Communications (Cambridge, United Kingdom)
;
_journal_page_first 2326
_journal_page_last 2327
_journal_paper_doi 10.1039/b306012h
_journal_year 2003
_chemical_formula_sum 'C9 H7 N3 O7'
_chemical_formula_weight 269.18
_space_group_IT_number 14
_symmetry_cell_setting monoclinic
_symmetry_space_group_name_Hall '-P 2ybc'
_symmetry_space_group_name_H-M 'P 1 21/c 1'
_atom_sites_solution_hydrogens geom
_atom_sites_solution_primary direct
_atom_sites_solution_secondary difmap
_audit_creation_method SHELXL-97
_cell_angle_alpha 90.00
_cell_angle_beta 99.330(10)
_cell_angle_gamma 90.00
_cell_formula_units_Z 4
_cell_length_a 12.810(3)
_cell_length_b 4.645(2)
_cell_length_c 18.340(5)
_cell_measurement_reflns_used 501
_cell_measurement_temperature 293(2)
_cell_measurement_theta_max 20.10
_cell_measurement_theta_min 3.22
_cell_volume 1076.8(6)
_computing_cell_refinement 'Bruker SMART'
_computing_data_collection 'Bruker SMART'
_computing_data_reduction 'Bruker SAINT'
_computing_molecular_graphics 'Bruker SHELXTL'
_computing_publication_material 'Bruker SHELXTL'
_computing_structure_refinement 'SHELXL-97 (Sheldrick, 1997)'
_computing_structure_solution 'SHELXS-97 (Sheldrick, 1990)'
_diffrn_ambient_temperature 293(2)
_diffrn_measured_fraction_theta_full 0.973
_diffrn_measured_fraction_theta_max 0.973
_diffrn_measurement_device_type 'CCD area detector'
_diffrn_measurement_method 'phi and omega scans'
_diffrn_radiation_monochromator graphite
_diffrn_radiation_source 'fine-focus sealed tube'
_diffrn_radiation_type MoK\a
_diffrn_radiation_wavelength 0.71073
_diffrn_reflns_av_R_equivalents 0.0822
_diffrn_reflns_av_sigmaI/netI 0.1478
_diffrn_reflns_limit_h_max 13
_diffrn_reflns_limit_h_min -15
_diffrn_reflns_limit_k_max 5
_diffrn_reflns_limit_k_min -2
_diffrn_reflns_limit_l_max 22
_diffrn_reflns_limit_l_min -21
_diffrn_reflns_number 4643
_diffrn_reflns_theta_full 26.38
_diffrn_reflns_theta_max 26.38
_diffrn_reflns_theta_min 2.25
_exptl_absorpt_coefficient_mu 0.146
_exptl_absorpt_correction_T_max 1.000000
_exptl_absorpt_correction_T_min 0.805236
_exptl_absorpt_correction_type multi-scan
_exptl_absorpt_process_details SADABS
_exptl_crystal_density_diffrn 1.660
_exptl_crystal_density_meas 0
_exptl_crystal_density_method 'not measured'
_exptl_crystal_F_000 552
_exptl_crystal_size_max 0.20
_exptl_crystal_size_mid 0.14
_exptl_crystal_size_min 0.10
_refine_diff_density_max 0.140
_refine_diff_density_min -0.138
_refine_diff_density_rms 0.038
_refine_ls_extinction_method none
_refine_ls_goodness_of_fit_ref 0.913
_refine_ls_hydrogen_treatment mixed
_refine_ls_matrix_type full
_refine_ls_number_parameters 172
_refine_ls_number_reflns 2145
_refine_ls_number_restraints 0
_refine_ls_restrained_S_all 0.913
_refine_ls_R_factor_all 0.2132
_refine_ls_R_factor_gt 0.0496
_refine_ls_shift/su_max 0.000
_refine_ls_shift/su_mean 0.000
_refine_ls_structure_factor_coef Fsqd
_refine_ls_weighting_details 'calc w=1/[\s^2^(Fo^2^)+(0.0125P)^2^+0.0000P] where P=(Fo^2^+2Fc^2^)/3'
_refine_ls_weighting_scheme calc
_refine_ls_wR_factor_gt 0.0634
_refine_ls_wR_factor_ref 0.0883
_reflns_number_gt 742
_reflns_number_total 2145
_reflns_threshold_expression >2sigma(I)
_cod_duplicate_entry 7104783
_cod_data_source_file b306012h.txt
_cod_data_source_block N-oxaly_dinitroanilide
_cod_depositor_comments
;
The following automatic conversions were performed:

'_symmetry_cell_setting' value 'Monoclinic' changed to 'monoclinic'
according to
/usr/data/users/saulius/automatic-downloads/retrospective/RSC/lib/dictionaries/cif_core.dic
dictionary named 'cif_core.dic' version 2.4.2 from
2011-04-26.

'_exptl_absorpt_correction_type' value 'MULTI-SCAN'
changed to 'multi-scan' according to
/usr/data/users/saulius/automatic-downloads/retrospective/RSC/lib/dictionaries/cif_core.dic
dictionary named 'cif_core.dic' version 2.4.2 from 2011-04-26.

Automatic conversion script
Id: cif_fix_values 2281 2013-09-26 08:29:07Z andrius 
;
_cod_original_sg_symbol_H-M P2(1)/c
_cod_database_code 7113454

loop_
_symmetry_equiv_pos_as_xyz
'x, y, z'
'-x, y+1/2, -z+1/2'
'-x, -y, -z'
'x, -y-1/2, z-1/2'

loop_
_atom_site_label
_atom_site_type_symbol
_atom_site_fract_x
_atom_site_fract_y
_atom_site_fract_z
_atom_site_U_iso_or_equiv
_atom_site_adp_type
_atom_site_occupancy
_atom_site_symmetry_multiplicity
_atom_site_calc_flag
_atom_site_refinement_flags
C1 C 0.1363(3) 0.6691(7) 0.08666(17) 0.0495(9) Uani 1 1 d .
H1A H 0.0809 0.6020 0.0516 0.059 Uiso 1 1 calc R
C2 C 0.2338(3) 0.5582(7) 0.08852(19) 0.0534(10) Uani 1 1 d .
H2A H 0.2455 0.4154 0.0552 0.064 Uiso 1 1 calc R
C3 C 0.3143(3) 0.6560(8) 0.1391(2) 0.0556(10) Uani 1 1 d .
C4 C 0.2991(3) 0.8606(8) 0.18869(19) 0.0573(10) Uani 1 1 d .
H4A H 0.3553 0.9250 0.2234 0.069 Uiso 1 1 calc R
C5 C 0.2000(3) 0.9715(7) 0.18704(19) 0.0453(9) Uani 1 1 d .
C6 C 0.1170(3) 0.8792(7) 0.13538(18) 0.0401(8) Uani 1 1 d .
C7 C -0.0706(3) 0.9349(8) 0.0847(2) 0.0483(10) Uani 1 1 d .
C8 C -0.1620(3) 1.1173(9) 0.1017(2) 0.0539(10) Uani 1 1 d .
C9 C -0.3436(3) 1.1866(9) 0.0747(2) 0.0995(15) Uani 1 1 d .
H9A H -0.4039 1.1106 0.0425 0.149 Uiso 1 1 calc R
H9B H -0.3363 1.3877 0.0645 0.149 Uiso 1 1 calc R
H9C H -0.3532 1.1623 0.1252 0.149 Uiso 1 1 calc R
N1 N 0.4203(3) 0.5373(9) 0.1418(2) 0.0880(13) Uani 1 1 d .
N2 N 0.1905(3) 1.1907(7) 0.24144(17) 0.0616(9) Uani 1 1 d .
N3 N 0.0172(2) 0.9940(5) 0.13251(14) 0.0476(8) Uani 1 1 d .
H3A H 0.0106 1.1202 0.1658 0.057 Uiso 1 1 calc R
O1 O 0.4299(3) 0.3525(8) 0.0976(2) 0.1315(15) Uani 1 1 d .
O2 O 0.4900(2) 0.6313(8) 0.1852(2) 0.1407(15) Uani 1 1 d .
O3 O 0.2697(2) 1.2706(6) 0.28021(14) 0.0862(9) Uani 1 1 d .
O4 O 0.1041(2) 1.2916(6) 0.24426(14) 0.0791(9) Uani 1 1 d .
O5 O -0.07957(17) 0.7729(6) 0.03458(13) 0.0733(8) Uani 1 1 d .
O6 O -0.2492(2) 1.0344(5) 0.06232(14) 0.0723(8) Uani 1 1 d .
O7 O -0.1507(2) 1.3029(6) 0.14568(15) 0.0762(9) Uani 1 1 d .

loop_
_atom_site_aniso_label
_atom_site_aniso_U_11
_atom_site_aniso_U_22
_atom_site_aniso_U_33
_atom_site_aniso_U_23
_atom_site_aniso_U_13
_atom_site_aniso_U_12
C1 0.043(2) 0.058(2) 0.046(2) -0.002(2) 0.0050(19) 0.005(2)
C2 0.044(2) 0.061(3) 0.058(3) 0.003(2) 0.016(2) 0.012(2)
C3 0.031(2) 0.065(3) 0.072(3) 0.015(2) 0.011(2) 0.008(2)
C4 0.042(3) 0.070(3) 0.057(3) 0.013(2) -0.003(2) -0.010(2)
C5 0.042(2) 0.048(2) 0.045(2) 0.008(2) 0.005(2) -0.005(2)
C6 0.031(2) 0.047(2) 0.042(2) 0.0026(18) 0.0079(18) 0.0023(18)
C7 0.035(2) 0.055(3) 0.055(3) 0.001(2) 0.007(2) 0.004(2)
C8 0.045(2) 0.067(3) 0.050(3) 0.009(2) 0.009(2) 0.009(2)
C9 0.049(2) 0.150(4) 0.105(3) 0.022(3) 0.028(3) 0.049(3)
N1 0.046(3) 0.117(4) 0.101(4) 0.015(3) 0.010(3) 0.020(3)
N2 0.067(3) 0.067(3) 0.050(2) 0.000(2) 0.006(2) -0.014(2)
N3 0.0435(18) 0.0510(19) 0.0486(18) -0.0089(15) 0.0085(17) 0.0034(16)
O1 0.065(2) 0.171(4) 0.160(3) -0.024(3) 0.022(2) 0.046(2)
O2 0.044(2) 0.195(4) 0.169(4) -0.014(3) -0.024(2) 0.022(2)
O3 0.076(2) 0.097(2) 0.0773(19) -0.0168(16) -0.0127(17) -0.0273(17)
O4 0.072(2) 0.094(2) 0.0690(19) -0.0294(16) 0.0037(17) 0.0097(17)
O5 0.0447(16) 0.094(2) 0.0764(19) -0.0373(17) -0.0034(15) 0.0103(15)
O6 0.0418(16) 0.106(2) 0.0684(18) 0.0019(15) 0.0079(15) 0.0204(16)
O7 0.0705(19) 0.073(2) 0.086(2) -0.0130(17) 0.0167(17) 0.0254(16)

loop_
_atom_type_symbol
_atom_type_description
_atom_type_scat_dispersion_real
_atom_type_scat_dispersion_imag
_atom_type_scat_source
C C 0.0033 0.0016 'International Tables Vol C Tables 4.2.6.8 and 6.1.1.4'
H H 0.0000 0.0000 'International Tables Vol C Tables 4.2.6.8 and 6.1.1.4'
O O 0.0106 0.0060 'International Tables Vol C Tables 4.2.6.8 and 6.1.1.4'
N N 0.0061 0.0033 'International Tables Vol C Tables 4.2.6.8 and 6.1.1.4'

loop_
_geom_angle_atom_site_label_1
_geom_angle_atom_site_label_2
_geom_angle_atom_site_label_3
_geom_angle
C2 C1 C6 121.3(3)
C2 C1 H1A 119.3
C6 C1 H1A 119.3
C1 C2 C3 119.4(3)
C1 C2 H2A 120.3
C3 C2 H2A 120.3
C2 C3 C4 121.5(3)
C2 C3 N1 120.0(4)
C4 C3 N1 118.5(4)
C3 C4 C5 119.0(4)
C3 C4 H4A 120.5
C5 C4 H4A 120.5
C4 C5 C6 120.7(4)
C4 C5 N2 115.6(4)
C6 C5 N2 123.7(3)
C1 C6 C5 118.0(3)
C1 C6 N3 121.0(3)
C5 C6 N3 121.0(3)
O5 C7 N3 127.4(3)
O5 C7 C8 122.4(4)
N3 C7 C8 110.2(3)
O7 C8 O6 127.2(4)
O7 C8 C7 122.6(4)
O6 C8 C7 110.2(4)
O6 C9 H9A 109.5
O6 C9 H9B 109.5
H9A C9 H9B 109.5
O6 C9 H9C 109.5
H9A C9 H9C 109.5
H9B C9 H9C 109.5
O2 N1 O1 124.8(4)
O2 N1 C3 118.8(4)
O1 N1 C3 116.4(4)
O3 N2 O4 123.1(4)
O3 N2 C5 118.0(3)
O4 N2 C5 118.8(3)
C7 N3 C6 128.5(3)
C7 N3 H3A 115.8
C6 N3 H3A 115.8
C8 O6 C9 115.9(3)

loop_
_geom_bond_atom_site_label_1
_geom_bond_atom_site_label_2
_geom_bond_distance
C1 C2 1.346(4)
C1 C6 1.373(4)
C1 H1A 0.9300
C2 C3 1.349(4)
C2 H2A 0.9300
C3 C4 1.351(4)
C3 N1 1.459(5)
C4 C5 1.366(4)
C4 H4A 0.9300
C5 C6 1.373(4)
C5 N2 1.444(4)
C6 N3 1.377(4)
C7 O5 1.179(4)
C7 N3 1.338(4)
C7 C8 1.518(5)
C8 O7 1.173(4)
C8 O6 1.287(4)
C9 O6 1.451(3)
C9 H9A 0.9600
C9 H9B 0.9600
C9 H9C 0.9600
N1 O2 1.180(4)
N1 O1 1.201(4)
N2 O3 1.200(3)
N2 O4 1.211(3)
N3 H3A 0.8600

loop_
_geom_torsion_atom_site_label_1
_geom_torsion_atom_site_label_2
_geom_torsion_atom_site_label_3
_geom_torsion_atom_site_label_4
_geom_torsion
C6 C1 C2 C3 -0.2(5)
C1 C2 C3 C4 0.9(5)
C1 C2 C3 N1 179.9(3)
C2 C3 C4 C5 -0.4(5)
N1 C3 C4 C5 -179.5(3)
C3 C4 C5 C6 -0.7(5)
C3 C4 C5 N2 -179.5(3)
C2 C1 C6 C5 -0.8(4)
C2 C1 C6 N3 179.2(3)
C4 C5 C6 C1 1.2(4)
N2 C5 C6 C1 -180.0(3)
C4 C5 C6 N3 -178.7(3)
N2 C5 C6 N3 0.1(5)
O5 C7 C8 O7 -170.5(4)
N3 C7 C8 O7 7.7(5)
O5 C7 C8 O6 10.3(5)
N3 C7 C8 O6 -171.6(3)
C2 C3 N1 O2 178.1(4)
C4 C3 N1 O2 -2.9(6)
C2 C3 N1 O1 -0.3(5)
C4 C3 N1 O1 178.7(4)
C4 C5 N2 O3 4.5(4)
C6 C5 N2 O3 -174.4(3)
C4 C5 N2 O4 -177.9(3)
C6 C5 N2 O4 3.3(5)
O5 C7 N3 C6 -0.9(6)
C8 C7 N3 C6 -179.0(3)
C1 C6 N3 C7 -2.2(5)
C5 C6 N3 C7 177.8(3)
O7 C8 O6 C9 -0.8(6)
C7 C8 O6 C9 178.4(3)
